data_7206926
loop_
_publ_author_name
'Bruni, Giovanna'
'Maietta, Mariarosa'
'Berbenni, Vittorio'
'Bini, Marcella'
'Ferrari, Stefania'
'Capsoni, Doretta'
'Boiocchi, Massimo'
'Milanese, Chiara'
'Marini, Amedeo'

_publ_section_title
;
 Preparation and characterization of carprofen co-crystals
;
_journal_issue 2
_journal_name_full CrystEngComm
_journal_page_first 435
_journal_paper_doi 10.1039/c1ce05571b
_journal_volume 14
_journal_year 2012
_chemical_formula_moiety '2(C15 H12 Cl N O2), C10 H8 N2'
_chemical_formula_sum 'C40 H32 Cl2 N4 O4'
_chemical_formula_weight 703.60
_chemical_name_systematic
;
?
;
_space_group_IT_number 2
_symmetry_cell_setting triclinic
_symmetry_Int_Tables_number 2
_symmetry_space_group_name_Hall '-P 1'
_symmetry_space_group_name_H-M 'P -1'
_atom_sites_solution_hydrogens geom
_atom_sites_solution_primary direct
_atom_sites_solution_secondary difmap
_audit_creation_method SHELXL-97
_cell_angle_alpha 73.308(12)
_cell_angle_beta 82.774(14)
_cell_angle_gamma 75.228(9)
_cell_formula_units_Z 2
_cell_length_a 9.2681(9)
_cell_length_b 12.4755(16)
_cell_length_c 16.074(3)
_cell_measurement_reflns_used 25
_cell_measurement_temperature 293(2)
_cell_measurement_theta_max 16
_cell_measurement_theta_min 8
_cell_volume 1718.6(4)
_computing_cell_refinement 'CAD4 Express (Enraf Nonius, 1994)'
_computing_data_collection 'CAD4 Express (Enraf Nonius, 1994)'
_computing_data_reduction 'XCAD4 (Harms & Wocadlo, 1995)'
_computing_molecular_graphics 'Ortep-3 for Windows (Farrugia, 1997)'
_computing_publication_material 'WinGX publication routines (Farrugia, 1999)'
_computing_structure_refinement 'SHELXL-97 (Sheldrick, 1997)'
_computing_structure_solution 'SIR-97 (Altomare et al., 1999)'
_diffrn_ambient_temperature 293(2)
_diffrn_measured_fraction_theta_full 0.999
_diffrn_measured_fraction_theta_max 0.999
_diffrn_measurement_device_type 'Enraf-Nonius CAD4'
_diffrn_measurement_method 'omega scans'
_diffrn_radiation_monochromator graphite
_diffrn_radiation_source 'fine-focus sealed tube'
_diffrn_radiation_type MoK\a
_diffrn_radiation_wavelength 0.71073
_diffrn_reflns_av_R_equivalents 0.0122
_diffrn_reflns_av_sigmaI/netI 0.0307
_diffrn_reflns_limit_h_max 11
_diffrn_reflns_limit_h_min 0
_diffrn_reflns_limit_k_max 14
_diffrn_reflns_limit_k_min -14
_diffrn_reflns_limit_l_max 19
_diffrn_reflns_limit_l_min -18
_diffrn_reflns_number 6441
_diffrn_reflns_theta_full 25.01
_diffrn_reflns_theta_max 25.01
_diffrn_reflns_theta_min 1.32
_diffrn_standards_decay_% 0
_diffrn_standards_interval_time 300
_diffrn_standards_number 3
_exptl_absorpt_coefficient_mu 0.238
_exptl_absorpt_correction_T_max 0.9997
_exptl_absorpt_correction_T_min 0.9778
_exptl_absorpt_correction_type psi-scan
_exptl_absorpt_process_details
;
North A.C.T., Phillips D.C. & Mathews F.S. (1968) Acta. Cryst. A24, 351
;
_exptl_crystal_colour COLOURLESS
_exptl_crystal_density_diffrn 1.360
_exptl_crystal_density_method 'not measured'
_exptl_crystal_description PRISM
_exptl_crystal_F_000 732
_exptl_crystal_size_max 0.7
_exptl_crystal_size_mid 0.65
_exptl_crystal_size_min 0.45
_refine_diff_density_max 0.254
_refine_diff_density_min -0.207
_refine_diff_density_rms 0.033
_refine_ls_extinction_method none
_refine_ls_goodness_of_fit_ref 1.030
_refine_ls_hydrogen_treatment mixed
_refine_ls_matrix_type full
_refine_ls_number_parameters 465
_refine_ls_number_reflns 6030
_refine_ls_number_restraints 4
_refine_ls_restrained_S_all 1.030
_refine_ls_R_factor_all 0.0814
_refine_ls_R_factor_gt 0.0490
_refine_ls_shift/su_max 0.011
_refine_ls_shift/su_mean 0.001
_refine_ls_structure_factor_coef Fsqd
_refine_ls_weighting_details 'calc w=1/[\s^2^(Fo^2^)+(0.0460P)^2^+0.7452P] where P=(Fo^2^+2Fc^2^)/3'
_refine_ls_weighting_scheme calc
_refine_ls_wR_factor_gt 0.1096
_refine_ls_wR_factor_ref 0.1244
_reflns_number_gt 4109
_reflns_number_total 6030
_reflns_threshold_expression >2\s(I)
_cod_data_source_file c1ce05571b.txt
_cod_data_source_block 2:1
_cod_database_code 7206926

loop_
_symmetry_equiv_pos_as_xyz
'x, y, z'
'-x, -y, -z'

loop_
_atom_site_label
_atom_site_type_symbol
_atom_site_fract_x
_atom_site_fract_y
_atom_site_fract_z
_atom_site_U_iso_or_equiv
_atom_site_adp_type
_atom_site_occupancy
_atom_site_symmetry_multiplicity
_atom_site_calc_flag
_atom_site_refinement_flags
Cl1 Cl 0.62695(9) 0.67468(7) 0.83884(6) 0.0776(3) Uani 1 1 d .
Cl2 Cl 0.11187(10) 0.60393(8) 0.56635(6) 0.0916(3) Uani 1 1 d .
C1 C 1.1507(3) 0.6852(3) 1.14433(18) 0.0668(8) Uani 1 1 d .
H1 H 1.1218 0.7056 1.1963 0.080 Uiso 1 1 calc R
C2 C 1.0423(3) 0.6831(3) 1.09429(19) 0.0662(8) Uani 1 1 d .
H2 H 0.9420 0.7001 1.1129 0.079 Uiso 1 1 calc R
C3 C 1.0841(3) 0.6554(2) 1.01554(16) 0.0535(7) Uani 1 1 d .
C4 C 1.0036(3) 0.6463(2) 0.94765(17) 0.0528(7) Uani 1 1 d .
C5 C 0.8531(3) 0.6637(2) 0.93454(18) 0.0573(7) Uani 1 1 d .
H5 H 0.7797 0.6847 0.9757 0.069 Uiso 1 1 calc R
C6 C 0.8158(3) 0.6491(2) 0.85923(19) 0.0591(7) Uani 1 1 d .
C7 C 0.9230(3) 0.6138(3) 0.79801(19) 0.0671(8) Uani 1 1 d .
H7 H 0.8936 0.6018 0.7488 0.081 Uiso 1 1 calc R
C8 C 1.0721(3) 0.5965(3) 0.80973(19) 0.0693(8) Uani 1 1 d .
H8 H 1.1446 0.5741 0.7686 0.083 Uiso 1 1 calc R
C9 C 1.1116(3) 0.6133(2) 0.88452(17) 0.0574(7) Uani 1 1 d .
C10 C 1.2370(3) 0.6282(2) 0.99094(16) 0.0540(7) Uani 1 1 d .
C11 C 1.3469(3) 0.6288(2) 1.04214(17) 0.0575(7) Uani 1 1 d .
H11 H 1.4475 0.6101 1.0246 0.069 Uiso 1 1 calc R
C12 C 1.3031(3) 0.6578(2) 1.11989(17) 0.0568(7) Uani 1 1 d .
C13 C 1.4155(3) 0.6572(2) 1.18134(17) 0.0600(7) Uani 1 1 d .
H13 H 1.3659 0.7104 1.2163 0.072 Uiso 1 1 calc R
C14 C 1.4531(3) 0.5374(2) 1.24264(17) 0.0528(6) Uani 1 1 d .
C15 C 1.5581(4) 0.6928(3) 1.1388(2) 0.0837(10) Uani 1 1 d .
H15A H 1.6205 0.6905 1.1829 0.126 Uiso 1 1 calc R
H15B H 1.5335 0.7694 1.1013 0.126 Uiso 1 1 calc R
H15C H 1.6105 0.6408 1.1052 0.126 Uiso 1 1 calc R
C16 C 0.7961(3) 0.1382(3) 0.63623(19) 0.0635(8) Uani 1 1 d .
H16 H 0.8925 0.1481 0.6191 0.076 Uiso 1 1 calc R
C17 C 0.6778(3) 0.2330(3) 0.61928(18) 0.0607(7) Uani 1 1 d .
H17 H 0.6942 0.3058 0.5920 0.073 Uiso 1 1 calc R
C18 C 0.5330(3) 0.2176(2) 0.64391(17) 0.0521(6) Uani 1 1 d .
C19 C 0.3867(3) 0.2944(2) 0.63715(16) 0.0522(6) Uani 1 1 d .
C20 C 0.3338(3) 0.4121(3) 0.60396(18) 0.0612(7) Uani 1 1 d .
H20 H 0.3994 0.4599 0.5804 0.073 Uiso 1 1 calc R
C21 C 0.1814(3) 0.4564(3) 0.60687(18) 0.0641(8) Uani 1 1 d .
C22 C 0.0812(3) 0.3869(3) 0.6416(2) 0.0703(8) Uani 1 1 d .
H22 H -0.0209 0.4196 0.6421 0.084 Uiso 1 1 calc R
C23 C 0.1313(3) 0.2703(3) 0.67528(19) 0.0664(8) Uani 1 1 d .
H23 H 0.0647 0.2233 0.6989 0.080 Uiso 1 1 calc R
C24 C 0.2845(3) 0.2251(3) 0.67284(17) 0.0554(7) Uani 1 1 d .
C25 C 0.5132(3) 0.1063(2) 0.68459(17) 0.0529(7) Uani 1 1 d .
C26 C 0.6332(3) 0.0114(2) 0.70220(18) 0.0566(7) Uani 1 1 d .
H26 H 0.6175 -0.0615 0.7296 0.068 Uiso 1 1 calc R
C27 C 0.7756(3) 0.0274(2) 0.67846(19) 0.0581(7) Uani 1 1 d .
C28 C 0.9102(3) -0.0747(3) 0.6971(2) 0.0656(8) Uani 1 1 d .
H28 H 0.8741 -0.1410 0.7342 0.079 Uiso 1 1 calc R
C29 C 1.0200(3) -0.0507(2) 0.7472(2) 0.0580(7) Uani 1 1 d .
C30 C 0.9854(4) -0.1064(3) 0.6163(2) 0.0933(11) Uani 1 1 d .
H30A H 1.0193 -0.0420 0.5779 0.140 Uiso 1 1 calc R
H30B H 0.9156 -0.1269 0.5878 0.140 Uiso 1 1 calc R
H30C H 1.0692 -0.1704 0.6317 0.140 Uiso 1 1 calc R
C31 C 1.1720(4) 0.0328(3) 0.9669(3) 0.1018(13) Uani 1 1 d .
H31 H 1.0766 0.0720 0.9809 0.122 Uiso 1 1 calc R
C32 C 1.2904(4) 0.0465(3) 1.0023(3) 0.0971(13) Uani 1 1 d .
H32 H 1.2736 0.0928 1.0404 0.117 Uiso 1 1 calc R
C33 C 1.4343(3) -0.0076(2) 0.98216(18) 0.0616(7) Uani 1 1 d .
C34 C 1.4480(4) -0.0762(3) 0.9270(2) 0.0845(11) Uani 1 1 d .
H34 H 1.5421 -0.1151 0.9107 0.101 Uiso 1 1 calc R
C35 C 1.3220(4) -0.0874(3) 0.8959(2) 0.0885(11) Uani 1 1 d .
H35 H 1.3347 -0.1364 0.8601 0.106 Uiso 1 1 calc R
C36 C 1.3178(3) 0.2495(2) 1.45175(18) 0.0580(7) Uani 1 1 d .
H36 H 1.2246 0.2949 1.4624 0.070 Uiso 1 1 calc R
C37 C 1.3455(3) 0.1337(2) 1.49245(17) 0.0525(6) Uani 1 1 d .
H37 H 1.2717 0.1030 1.5291 0.063 Uiso 1 1 calc R
C38 C 1.4828(3) 0.0625(2) 1.47907(15) 0.0454(6) Uani 1 1 d .
C39 C 1.5845(3) 0.1164(3) 1.4229(2) 0.0707(8) Uani 1 1 d .
H39 H 1.6788 0.0736 1.4110 0.085 Uiso 1 1 calc R
C40 C 1.5472(3) 0.2321(3) 1.3848(2) 0.0759(9) Uani 1 1 d .
H40 H 1.6181 0.2653 1.3471 0.091 Uiso 1 1 calc R
N1 N 1.2517(3) 0.6028(2) 0.91148(15) 0.0639(6) Uani 1 1 d D
H1N H 1.3442(18) 0.583(2) 0.8799(16) 0.077 Uiso 1 1 d D
N2 N 0.3620(2) 0.1120(2) 0.70225(15) 0.0596(6) Uani 1 1 d D
H2N H 0.314(3) 0.0494(17) 0.7219(17) 0.071 Uiso 1 1 d D
N3 N 1.1860(3) -0.0335(2) 0.91344(17) 0.0768(7) Uani 1 1 d .
N4 N 1.4159(3) 0.29978(19) 1.39851(14) 0.0588(6) Uani 1 1 d .
O1 O 1.5629(2) 0.46412(17) 1.23189(12) 0.0643(5) Uani 1 1 d .
O2 O 1.3541(2) 0.51886(16) 1.30801(12) 0.0652(5) Uani 1 1 d D
H2O H 1.375(3) 0.4393(11) 1.3401(16) 0.078 Uiso 1 1 d D
O3 O 1.1382(2) -0.0284(2) 0.71637(13) 0.0763(6) Uani 1 1 d .
O4 O 0.9736(2) -0.0561(2) 0.82765(15) 0.0864(7) Uani 1 1 d D
H4O H 1.053(3) -0.043(3) 0.853(2) 0.104 Uiso 1 1 d D

loop_
_atom_site_aniso_label
_atom_site_aniso_U_11
_atom_site_aniso_U_22
_atom_site_aniso_U_33
_atom_site_aniso_U_23
_atom_site_aniso_U_13
_atom_site_aniso_U_12
Cl1 0.0683(5) 0.0764(5) 0.0911(6) -0.0263(4) -0.0062(4) -0.0168(4)
Cl2 0.0846(6) 0.0798(6) 0.0912(6) -0.0159(5) -0.0002(5) 0.0048(5)
C1 0.074(2) 0.073(2) 0.0485(17) -0.0227(15) 0.0089(15) -0.0078(16)
C2 0.0630(18) 0.072(2) 0.0588(18) -0.0233(15) 0.0143(15) -0.0092(15)
C3 0.0610(17) 0.0480(15) 0.0449(15) -0.0099(12) 0.0080(12) -0.0089(12)
C4 0.0592(17) 0.0432(15) 0.0489(15) -0.0084(12) 0.0076(13) -0.0089(12)
C5 0.0630(18) 0.0480(16) 0.0559(17) -0.0134(13) 0.0123(13) -0.0118(13)
C6 0.0602(17) 0.0473(16) 0.0660(19) -0.0125(14) -0.0003(14) -0.0104(13)
C7 0.078(2) 0.0635(19) 0.0615(18) -0.0230(15) -0.0047(15) -0.0115(16)
C8 0.070(2) 0.077(2) 0.0604(19) -0.0290(16) 0.0055(15) -0.0080(16)
C9 0.0659(18) 0.0524(16) 0.0482(16) -0.0128(13) 0.0046(13) -0.0084(13)
C10 0.0632(17) 0.0508(16) 0.0426(15) -0.0118(12) 0.0105(13) -0.0107(13)
C11 0.0596(17) 0.0534(17) 0.0531(16) -0.0097(13) 0.0064(13) -0.0116(13)
C12 0.0726(19) 0.0463(15) 0.0456(15) -0.0077(12) 0.0061(13) -0.0132(13)
C13 0.0743(19) 0.0537(17) 0.0506(16) -0.0115(13) 0.0030(14) -0.0180(14)
C14 0.0578(17) 0.0569(17) 0.0472(15) -0.0174(13) 0.0026(12) -0.0183(14)
C15 0.108(3) 0.086(2) 0.063(2) -0.0076(17) -0.0003(18) -0.049(2)
C16 0.0409(15) 0.077(2) 0.079(2) -0.0283(17) 0.0032(13) -0.0202(14)
C17 0.0551(17) 0.0650(19) 0.0682(19) -0.0209(15) 0.0015(14) -0.0237(14)
C18 0.0451(14) 0.0649(18) 0.0534(16) -0.0234(14) -0.0003(12) -0.0176(13)
C19 0.0482(15) 0.0648(18) 0.0502(15) -0.0237(14) -0.0002(12) -0.0163(13)
C20 0.0586(17) 0.076(2) 0.0552(17) -0.0244(15) 0.0009(13) -0.0201(15)
C21 0.0606(18) 0.071(2) 0.0567(17) -0.0216(15) -0.0040(14) -0.0031(15)
C22 0.0498(17) 0.089(2) 0.070(2) -0.0308(18) 0.0023(15) -0.0034(16)
C23 0.0498(17) 0.084(2) 0.0695(19) -0.0301(17) 0.0078(14) -0.0175(15)
C24 0.0448(15) 0.074(2) 0.0532(16) -0.0271(14) 0.0018(12) -0.0158(14)
C25 0.0443(15) 0.0695(19) 0.0541(16) -0.0250(14) 0.0024(12) -0.0223(13)
C26 0.0488(16) 0.0591(17) 0.0682(18) -0.0211(14) -0.0031(13) -0.0188(13)
C27 0.0496(16) 0.0606(18) 0.0726(19) -0.0259(15) -0.0025(13) -0.0190(13)
C28 0.0480(16) 0.0664(19) 0.088(2) -0.0292(17) 0.0003(15) -0.0153(14)
C29 0.0465(16) 0.0567(17) 0.0698(19) -0.0186(14) -0.0003(14) -0.0096(13)
C30 0.075(2) 0.107(3) 0.116(3) -0.062(2) -0.019(2) -0.010(2)
C31 0.081(3) 0.101(3) 0.144(4) -0.064(3) 0.037(2) -0.043(2)
C32 0.085(3) 0.105(3) 0.133(3) -0.076(3) 0.043(2) -0.052(2)
C33 0.081(2) 0.0432(15) 0.0520(17) -0.0049(13) 0.0088(14) -0.0134(14)
C34 0.089(2) 0.091(2) 0.061(2) -0.0341(18) -0.0258(18) 0.0267(19)
C35 0.102(3) 0.091(3) 0.066(2) -0.0313(19) -0.036(2) 0.018(2)
C36 0.0496(16) 0.0596(18) 0.0584(17) -0.0145(14) -0.0024(13) -0.0032(13)
C37 0.0431(14) 0.0591(17) 0.0528(16) -0.0131(13) 0.0009(11) -0.0111(12)
C38 0.0432(14) 0.0524(14) 0.0424(14) -0.0148(11) -0.0042(11) -0.0106(12)
C39 0.0507(16) 0.0588(19) 0.084(2) -0.0057(16) 0.0154(15) -0.0044(14)
C40 0.067(2) 0.063(2) 0.082(2) -0.0044(17) 0.0179(16) -0.0145(16)
N1 0.0572(15) 0.0794(17) 0.0543(14) -0.0264(13) 0.0094(11) -0.0103(12)
N2 0.0472(13) 0.0668(17) 0.0675(15) -0.0182(13) 0.0035(11) -0.0208(12)
N3 0.090(2) 0.0723(18) 0.0649(17) -0.0134(14) -0.0013(14) -0.0195(15)
N4 0.0611(14) 0.0533(14) 0.0547(14) -0.0088(11) -0.0001(11) -0.0082(11)
O1 0.0575(12) 0.0690(13) 0.0589(12) -0.0157(10) 0.0095(9) -0.0088(10)
O2 0.0699(12) 0.0554(12) 0.0570(12) -0.0093(9) 0.0189(10) -0.0081(10)
O3 0.0544(12) 0.1135(18) 0.0731(14) -0.0331(13) 0.0075(10) -0.0366(12)
O4 0.0740(15) 0.120(2) 0.0720(15) -0.0312(14) 0.0137(12) -0.0360(14)

loop_
_atom_type_symbol
_atom_type_description
_atom_type_scat_dispersion_real
_atom_type_scat_dispersion_imag
_atom_type_scat_source
C C 0.0033 0.0016 'International Tables Vol C Tables 4.2.6.8 and 6.1.1.4'
H H 0.0000 0.0000 'International Tables Vol C Tables 4.2.6.8 and 6.1.1.4'
Cl Cl 0.1484 0.1585 'International Tables Vol C Tables 4.2.6.8 and 6.1.1.4'
N N 0.0061 0.0033 'International Tables Vol C Tables 4.2.6.8 and 6.1.1.4'
O O 0.0106 0.0060 'International Tables Vol C Tables 4.2.6.8 and 6.1.1.4'

loop_
_geom_angle_atom_site_label_1
_geom_angle_atom_site_label_2
_geom_angle_atom_site_label_3
_geom_angle
_geom_angle_site_symmetry_3
C2 C1 C12 122.3(3) .
C2 C1 H1 118.8 .
C12 C1 H1 118.8 .
C1 C2 C3 119.3(3) .
C1 C2 H2 120.3 .
C3 C2 H2 120.3 .
C2 C3 C10 118.3(3) .
C2 C3 C4 134.4(3) .
C10 C3 C4 107.3(2) .
C5 C4 C9 119.3(3) .
C5 C4 C3 134.1(2) .
C9 C4 C3 106.5(2) .
C6 C5 C4 118.2(2) .
C6 C5 H5 120.9 .
C4 C5 H5 120.9 .
C5 C6 C7 122.2(3) .
C5 C6 Cl1 119.5(2) .
C7 C6 Cl1 118.3(2) .
C8 C7 C6 120.4(3) .
C8 C7 H7 119.8 .
C6 C7 H7 119.8 .
C7 C8 C9 118.1(3) .
C7 C8 H8 120.9 .
C9 C8 H8 120.9 .
N1 C9 C8 129.7(3) .
N1 C9 C4 108.6(2) .
C8 C9 C4 121.7(3) .
N1 C10 C11 129.5(2) .
N1 C10 C3 108.2(2) .
C11 C10 C3 122.4(2) .
C12 C11 C10 118.5(3) .
C12 C11 H11 120.8 .
C10 C11 H11 120.8 .
C11 C12 C1 119.2(3) .
C11 C12 C13 122.1(3) .
C1 C12 C13 118.7(2) .
C14 C13 C15 110.0(2) .
C14 C13 C12 107.6(2) .
C15 C13 C12 116.1(2) .
C14 C13 H13 107.6 .
C15 C13 H13 107.6 .
C12 C13 H13 107.6 .
O1 C14 O2 122.7(2) .
O1 C14 C13 123.5(2) .
O2 C14 C13 113.9(2) .
C13 C15 H15A 109.5 .
C13 C15 H15B 109.5 .
H15A C15 H15B 109.5 .
C13 C15 H15C 109.5 .
H15A C15 H15C 109.5 .
H15B C15 H15C 109.5 .
C17 C16 C27 122.2(2) .
C17 C16 H16 118.9 .
C27 C16 H16 118.9 .
C16 C17 C18 118.7(3) .
C16 C17 H17 120.6 .
C18 C17 H17 120.6 .
C17 C18 C25 118.8(2) .
C17 C18 C19 133.9(3) .
C25 C18 C19 107.3(2) .
C20 C19 C24 119.3(2) .
C20 C19 C18 134.6(2) .
C24 C19 C18 106.1(2) .
C21 C20 C19 118.3(3) .
C21 C20 H20 120.9 .
C19 C20 H20 120.9 .
C20 C21 C22 121.9(3) .
C20 C21 Cl2 119.3(2) .
C22 C21 Cl2 118.8(2) .
C23 C22 C21 120.7(3) .
C23 C22 H22 119.6 .
C21 C22 H22 119.6 .
C22 C23 C24 117.7(3) .
C22 C23 H23 121.2 .
C24 C23 H23 121.2 .
N2 C24 C23 128.7(3) .
N2 C24 C19 109.2(2) .
C23 C24 C19 122.0(3) .
N2 C25 C26 129.4(3) .
N2 C25 C18 108.5(2) .
C26 C25 C18 122.1(2) .
C27 C26 C25 118.8(3) .
C27 C26 H26 120.6 .
C25 C26 H26 120.6 .
C26 C27 C16 119.4(3) .
C26 C27 C28 120.3(3) .
C16 C27 C28 120.3(2) .
C30 C28 C29 110.8(2) .
C30 C28 C27 113.0(3) .
C29 C28 C27 110.1(2) .
C30 C28 H28 107.6 .
C29 C28 H28 107.6 .
C27 C28 H28 107.6 .
O3 C29 O4 123.3(3) .
O3 C29 C28 124.2(3) .
O4 C29 C28 112.5(2) .
C28 C30 H30A 109.5 .
C28 C30 H30B 109.5 .
H30A C30 H30B 109.5 .
C28 C30 H30C 109.5 .
H30A C30 H30C 109.5 .
H30B C30 H30C 109.5 .
N3 C31 C32 123.5(3) .
N3 C31 H31 118.2 .
C32 C31 H31 118.2 .
C31 C32 C33 120.6(3) .
C31 C32 H32 119.7 .
C33 C32 H32 119.7 .
C34 C33 C32 115.6(3) .
C34 C33 C33 122.4(3) 2_857
C32 C33 C33 122.0(3) 2_857
C33 C34 C35 120.0(3) .
C33 C34 H34 120.0 .
C35 C34 H34 120.0 .
N3 C35 C34 124.1(3) .
N3 C35 H35 117.9 .
C34 C35 H35 117.9 .
N4 C36 C37 123.7(2) .
N4 C36 H36 118.2 .
C37 C36 H36 118.2 .
C36 C37 C38 120.3(2) .
C36 C37 H37 119.8 .
C38 C37 H37 119.8 .
C39 C38 C37 115.3(2) .
C39 C38 C38 122.5(3) 2_858
C37 C38 C38 122.2(3) 2_858
C40 C39 C38 120.5(3) .
C40 C39 H39 119.7 .
C38 C39 H39 119.7 .
N4 C40 C39 123.8(3) .
N4 C40 H40 118.1 .
C39 C40 H40 118.1 .
C9 N1 C10 109.4(2) .
C9 N1 H1N 125.8(17) .
C10 N1 H1N 124.8(18) .
C25 N2 C24 108.9(2) .
C25 N2 H2N 127.2(17) .
C24 N2 H2N 123.1(17) .
C35 N3 C31 116.1(3) .
C36 N4 C40 116.4(2) .
C14 O2 H2O 110.8(17) .
C29 O4 H4O 105(2) .

loop_
_geom_bond_atom_site_label_1
_geom_bond_atom_site_label_2
_geom_bond_distance
_geom_bond_site_symmetry_2
Cl1 C6 1.752(3) .
Cl2 C21 1.744(3) .
C1 C2 1.373(4) .
C1 C12 1.399(4) .
C1 H1 0.9300 .
C2 C3 1.390(4) .
C2 H2 0.9300 .
C3 C10 1.403(4) .
C3 C4 1.442(4) .
C4 C5 1.389(4) .
C4 C9 1.405(3) .
C5 C6 1.372(4) .
C5 H5 0.9300 .
C6 C7 1.389(4) .
C7 C8 1.371(4) .
C7 H7 0.9300 .
C8 C9 1.385(4) .
C8 H8 0.9300 .
C9 N1 1.383(4) .
C10 N1 1.384(3) .
C10 C11 1.390(4) .
C11 C12 1.384(4) .
C11 H11 0.9300 .
C12 C13 1.521(4) .
C13 C14 1.517(4) .
C13 C15 1.519(4) .
C13 H13 0.9800 .
C14 O1 1.214(3) .
C14 O2 1.314(3) .
C15 H15A 0.9600 .
C15 H15B 0.9600 .
C15 H15C 0.9600 .
C16 C17 1.380(4) .
C16 C27 1.404(4) .
C16 H16 0.9300 .
C17 C18 1.396(3) .
C17 H17 0.9300 .
C18 C25 1.403(4) .
C18 C19 1.443(4) .
C19 C20 1.389(4) .
C19 C24 1.403(4) .
C20 C21 1.379(4) .
C20 H20 0.9300 .
C21 C22 1.388(4) .
C22 C23 1.375(4) .
C22 H22 0.9300 .
C23 C24 1.388(4) .
C23 H23 0.9300 .
C24 N2 1.384(4) .
C25 N2 1.382(3) .
C25 C26 1.390(4) .
C26 C27 1.375(4) .
C26 H26 0.9300 .
C27 C28 1.527(4) .
C28 C30 1.501(4) .
C28 C29 1.508(4) .
C28 H28 0.9800 .
C29 O3 1.209(3) .
C29 O4 1.299(3) .
C30 H30A 0.9600 .
C30 H30B 0.9600 .
C30 H30C 0.9600 .
C31 N3 1.328(4) .
C31 C32 1.366(5) .
C31 H31 0.9300 .
C32 C33 1.378(4) .
C32 H32 0.9300 .
C33 C34 1.374(4) .
C33 C33 1.484(6) 2_857
C34 C35 1.379(5) .
C34 H34 0.9300 .
C35 N3 1.307(4) .
C35 H35 0.9300 .
C36 N4 1.319(3) .
C36 C37 1.375(4) .
C36 H36 0.9300 .
C37 C38 1.386(3) .
C37 H37 0.9300 .
C38 C39 1.384(4) .
C38 C38 1.479(5) 2_858
C39 C40 1.367(4) .
C39 H39 0.9300 .
C40 N4 1.326(4) .
C40 H40 0.9300 .
N1 H1N 0.952(10) .
N2 H2N 0.950(10) .
O2 H2O 0.961(10) .
O4 H4O 0.956(10) .

loop_
_geom_torsion_atom_site_label_1
_geom_torsion_atom_site_label_2
_geom_torsion_atom_site_label_3
_geom_torsion_atom_site_label_4
_geom_torsion
_geom_torsion_site_symmetry_1
_geom_torsion_site_symmetry_4
C12 C1 C2 C3 -1.5(5) . .
C1 C2 C3 C10 1.3(4) . .
C1 C2 C3 C4 -179.1(3) . .
C2 C3 C4 C5 1.3(5) . .
C10 C3 C4 C5 -179.1(3) . .
C2 C3 C4 C9 -179.4(3) . .
C10 C3 C4 C9 0.2(3) . .
C9 C4 C5 C6 -0.7(4) . .
C3 C4 C5 C6 178.5(3) . .
C4 C5 C6 C7 2.3(4) . .
C4 C5 C6 Cl1 -178.0(2) . .
C5 C6 C7 C8 -2.5(4) . .
Cl1 C6 C7 C8 177.8(2) . .
C6 C7 C8 C9 1.1(4) . .
C7 C8 C9 N1 -179.4(3) . .
C7 C8 C9 C4 0.5(4) . .
C5 C4 C9 N1 179.3(2) . .
C3 C4 C9 N1 -0.2(3) . .
C5 C4 C9 C8 -0.7(4) . .
C3 C4 C9 C8 179.9(3) . .
C2 C3 C10 N1 179.5(2) . .
C4 C3 C10 N1 -0.2(3) . .
C2 C3 C10 C11 -0.4(4) . .
C4 C3 C10 C11 179.9(2) . .
N1 C10 C11 C12 179.8(3) . .
C3 C10 C11 C12 -0.3(4) . .
C10 C11 C12 C1 0.1(4) . .
C10 C11 C12 C13 178.1(2) . .
C2 C1 C12 C11 0.8(4) . .
C2 C1 C12 C13 -177.3(3) . .
C11 C12 C13 C14 -88.9(3) . .
C1 C12 C13 C14 89.0(3) . .
C11 C12 C13 C15 34.7(4) . .
C1 C12 C13 C15 -147.3(3) . .
C15 C13 C14 O1 -29.9(4) . .
C12 C13 C14 O1 97.4(3) . .
C15 C13 C14 O2 151.4(2) . .
C12 C13 C14 O2 -81.3(3) . .
C27 C16 C17 C18 -0.9(4) . .
C16 C17 C18 C25 -0.3(4) . .
C16 C17 C18 C19 179.8(3) . .
C17 C18 C19 C20 -0.1(5) . .
C25 C18 C19 C20 180.0(3) . .
C17 C18 C19 C24 178.9(3) . .
C25 C18 C19 C24 -1.1(3) . .
C24 C19 C20 C21 -0.5(4) . .
C18 C19 C20 C21 178.3(3) . .
C19 C20 C21 C22 -0.1(4) . .
C19 C20 C21 Cl2 179.6(2) . .
C20 C21 C22 C23 0.5(4) . .
Cl2 C21 C22 C23 -179.2(2) . .
C21 C22 C23 C24 -0.3(4) . .
C22 C23 C24 N2 179.9(3) . .
C22 C23 C24 C19 -0.3(4) . .
C20 C19 C24 N2 -179.5(2) . .
C18 C19 C24 N2 1.4(3) . .
C20 C19 C24 C23 0.7(4) . .
C18 C19 C24 C23 -178.4(2) . .
C17 C18 C25 N2 -179.6(2) . .
C19 C18 C25 N2 0.4(3) . .
C17 C18 C25 C26 1.0(4) . .
C19 C18 C25 C26 -179.1(2) . .
N2 C25 C26 C27 -179.7(3) . .
C18 C25 C26 C27 -0.4(4) . .
C25 C26 C27 C16 -0.8(4) . .
C25 C26 C27 C28 179.7(2) . .
C17 C16 C27 C26 1.5(4) . .
C17 C16 C27 C28 -179.0(3) . .
C26 C27 C28 C30 109.6(3) . .
C16 C27 C28 C30 -69.8(3) . .
C26 C27 C28 C29 -125.9(3) . .
C16 C27 C28 C29 54.6(4) . .
C30 C28 C29 O3 19.1(4) . .
C27 C28 C29 O3 -106.6(3) . .
C30 C28 C29 O4 -161.2(3) . .
C27 C28 C29 O4 73.1(3) . .
N3 C31 C32 C33 1.4(6) . .
C31 C32 C33 C34 -1.4(5) . .
C31 C32 C33 C33 178.5(4) . 2_857
C32 C33 C34 C35 -0.1(5) . .
C33 C33 C34 C35 179.9(3) 2_857 .
C33 C34 C35 N3 2.0(6) . .
N4 C36 C37 C38 0.3(4) . .
C36 C37 C38 C39 -0.4(4) . .
C36 C37 C38 C38 -179.5(3) . 2_858
C37 C38 C39 C40 0.0(4) . .
C38 C38 C39 C40 179.1(3) 2_858 .
C38 C39 C40 N4 0.5(5) . .
C8 C9 N1 C10 -180.0(3) . .
C4 C9 N1 C10 0.1(3) . .
C11 C10 N1 C9 -180.0(3) . .
C3 C10 N1 C9 0.1(3) . .
C26 C25 N2 C24 179.9(3) . .
C18 C25 N2 C24 0.5(3) . .
C23 C24 N2 C25 178.6(3) . .
C19 C24 N2 C25 -1.2(3) . .
C34 C35 N3 C31 -2.0(5) . .
C32 C31 N3 C35 0.3(6) . .
C37 C36 N4 C40 0.2(4) . .
C39 C40 N4 C36 -0.6(5) . .
